data_2205740
loop_
_publ_author_name
'Bieller, Susanne'
'Lerner, Hans-Wolfram'
'Bolte, Michael'

_publ_section_title
;
 Hexakis(dimethyl sulfoxide)copper(II) bis(hydrogen sulfate)
;
_journal_issue 5
_journal_name_full 'Acta Crystallographica Section E'
_journal_page_first m928
_journal_page_last m929
_journal_paper_doi 10.1107/S1600536805011670
_journal_volume 61
_journal_year 2005
_chemical_formula_iupac '[Cu (C2 H6 O S)6] (H S O4)2 '
_chemical_formula_moiety 'C12 H36 Cu O6 S6 2+, 2 H S O4 -'
_chemical_formula_sum 'C12 H38 Cu O14 S8'
_chemical_formula_weight 726.44
_chemical_name_systematic ?
_space_group_IT_number 2
_symmetry_cell_setting triclinic
_symmetry_space_group_name_Hall '-P 1'
_symmetry_space_group_name_H-M 'P -1'
_atom_sites_solution_hydrogens geom
_atom_sites_solution_primary direct
_atom_sites_solution_secondary difmap
_audit_creation_method SHELXL-97
_cell_angle_alpha 97.559(7)
_cell_angle_beta 90.415(7)
_cell_angle_gamma 90.238(7)
_cell_formula_units_Z 1
_cell_length_a 8.2271(7)
_cell_length_b 9.4663(8)
_cell_length_c 9.5945(9)
_cell_measurement_reflns_used 21283
_cell_measurement_temperature 173(2)
_cell_measurement_theta_max 25.6
_cell_measurement_theta_min 3.8
_cell_volume 740.70(11)
_computing_cell_refinement X-AREA
_computing_data_collection 'X-AREA (Stoe & Cie, 2001)'
_computing_data_reduction X-AREA
_computing_molecular_graphics 'XP in SHELXTL-Plus (Sheldrick, 1991)'
_computing_publication_material 'SHELXL97 and PLATON (Spek, 2003)'
_computing_structure_refinement 'SHELXL97 (Sheldrick, 1997)'
_computing_structure_solution 'SHELXS97 (Sheldrick, 1990)'
_diffrn_ambient_temperature 173(2)
_diffrn_measured_fraction_theta_full 0.975
_diffrn_measured_fraction_theta_max 0.967
_diffrn_measurement_device_type 'Stoe IPDS-II two-circle-diffractometer'
_diffrn_measurement_method \w
_diffrn_radiation_monochromator graphite
_diffrn_radiation_source 'fine-focus sealed tube'
_diffrn_radiation_type MoK\a
_diffrn_radiation_wavelength 0.71073
_diffrn_reflns_av_R_equivalents 0.0241
_diffrn_reflns_av_sigmaI/netI 0.0134
_diffrn_reflns_limit_h_max 9
_diffrn_reflns_limit_h_min -10
_diffrn_reflns_limit_k_max 11
_diffrn_reflns_limit_k_min -11
_diffrn_reflns_limit_l_max 11
_diffrn_reflns_limit_l_min -11
_diffrn_reflns_number 12096
_diffrn_reflns_theta_full 25.00
_diffrn_reflns_theta_max 25.59
_diffrn_reflns_theta_min 3.77
_diffrn_standards_decay_% 0
_diffrn_standards_interval_time 0
_diffrn_standards_number 0
_exptl_absorpt_coefficient_mu 1.357
_exptl_absorpt_correction_T_max 0.636
_exptl_absorpt_correction_T_min 0.576
_exptl_absorpt_correction_type multi-scan
_exptl_absorpt_process_details '(MULABS; Spek, 2003; Blessing, 1995)'
_exptl_crystal_colour colourless
_exptl_crystal_density_diffrn 1.629
_exptl_crystal_density_method 'not measured'
_exptl_crystal_description block
_exptl_crystal_F_000 379
_exptl_crystal_size_max 0.42
_exptl_crystal_size_mid 0.35
_exptl_crystal_size_min 0.33
_refine_diff_density_max 0.299
_refine_diff_density_min -0.362
_refine_ls_extinction_coef 0.042(4)
_refine_ls_extinction_expression Fc^*^=kFc[1+0.001xFc^2^\l^3^/sin(2\q)]^-1/4^
_refine_ls_extinction_method SHELXL97
_refine_ls_goodness_of_fit_ref 1.110
_refine_ls_hydrogen_treatment mixed
_refine_ls_matrix_type full
_refine_ls_number_parameters 165
_refine_ls_number_reflns 2693
_refine_ls_number_restraints 0
_refine_ls_restrained_S_all 1.110
_refine_ls_R_factor_all 0.0233
_refine_ls_R_factor_gt 0.0232
_refine_ls_shift/su_max 0.000
_refine_ls_shift/su_mean 0.000
_refine_ls_structure_factor_coef Fsqd
_refine_ls_weighting_details 'w=1/[\s^2^(Fo^2^)+(0.025P)^2^+0.6238P] where P=(Fo^2^+2Fc^2^)/3'
_refine_ls_weighting_scheme calc
_refine_ls_wR_factor_gt 0.0581
_refine_ls_wR_factor_ref 0.0581
_reflns_number_gt 2691
_reflns_number_total 2693
_reflns_threshold_expression I>2\s(I)
_cod_data_source_file hg6171.cif
_cod_data_source_block I
_cod_depositor_comments
;
The following automatic conversions were performed:
'_symmetry_cell_setting' value 'Triclinic' changed to 'triclinic'
according to '/home/saulius/struct/CIF-dictionaries/cif_core.dic'
dictionary named 'cif_core.dic' version 2.4.1 from 2010-06-29.

Automatic conversion script
Id: cif_fix_enum 1527 2010-12-29 10:47:43Z saulius 

The following automatic conversions were performed:

'_symmetry_cell_setting' value 'Triclinic' changed to 'triclinic'
according to /home/saulius/struct/CIF-dictionaries/cif_core.dic
dictionary named 'cif_core.dic' version 2.4.1 from 2010-06-29.

Automatic conversion script
Id: cif_fix_values 1715 2011-07-08 13:25:40Z adriana 
;
_cod_database_code 2205740
_cod_database_fobs_code 2205740

loop_
_symmetry_equiv_pos_as_xyz
'x, y, z'
'-x, -y, -z'

loop_
_atom_site_label
_atom_site_fract_x
_atom_site_fract_y
_atom_site_fract_z
_atom_site_U_iso_or_equiv
_atom_site_adp_type
_atom_site_calc_flag
_atom_site_refinement_flags
_atom_site_occupancy
_atom_site_type_symbol
Cu1 0.5000 0.5000 0.5000 0.01049(10) Uani d S 1 Cu
O1 0.26467(14) 0.53829(12) 0.51759(12) 0.0152(2) Uani d . 1 O
S1 0.20937(5) 0.66363(4) 0.62564(4) 0.01356(12) Uani d . 1 S
C11 0.0335(2) 0.7290(2) 0.5461(2) 0.0217(4) Uani d . 1 C
H11A 0.0662 0.7783 0.4670 0.033 Uiso calc R 1 H
H11B -0.0238 0.7956 0.6155 0.033 Uiso calc R 1 H
H11C -0.0387 0.6491 0.5119 0.033 Uiso calc R 1 H
C12 0.1149(2) 0.5813(2) 0.7616(2) 0.0256(4) Uani d . 1 C
H12A 0.1984 0.5391 0.8164 0.038 Uiso calc R 1 H
H12B 0.0399 0.5067 0.7196 0.038 Uiso calc R 1 H
H12C 0.0546 0.6531 0.8235 0.038 Uiso calc R 1 H
O2 0.44997(15) 0.25690(13) 0.50558(13) 0.0190(3) Uani d . 1 O
S2 0.35171(5) 0.22179(4) 0.63042(4) 0.01547(12) Uani d . 1 S
C21 0.4981(3) 0.1850(2) 0.75980(19) 0.0254(4) Uani d . 1 C
H21A 0.5523 0.2738 0.7994 0.038 Uiso calc R 1 H
H21B 0.5790 0.1180 0.7158 0.038 Uiso calc R 1 H
H21C 0.4431 0.1430 0.8349 0.038 Uiso calc R 1 H
C22 0.2786(2) 0.04315(19) 0.5821(2) 0.0213(4) Uani d . 1 C
H22A 0.1944 0.0424 0.5093 0.032 Uiso calc R 1 H
H22B 0.2327 0.0074 0.6648 0.032 Uiso calc R 1 H
H22C 0.3687 -0.0180 0.5459 0.032 Uiso calc R 1 H
O3 0.47611(14) 0.45768(12) 0.28868(12) 0.0148(2) Uani d . 1 O
S3 0.33630(5) 0.35804(4) 0.22909(4) 0.01459(12) Uani d . 1 S
C31 0.4329(2) 0.19413(19) 0.1635(2) 0.0234(4) Uani d . 1 C
H31A 0.4681 0.1455 0.2425 0.035 Uiso calc R 1 H
H31B 0.5275 0.2138 0.1075 0.035 Uiso calc R 1 H
H31C 0.3559 0.1332 0.1045 0.035 Uiso calc R 1 H
C32 0.2861(2) 0.4197(2) 0.06597(19) 0.0217(4) Uani d . 1 C
H32A 0.2301 0.5114 0.0844 0.033 Uiso calc R 1 H
H32B 0.2148 0.3500 0.0107 0.033 Uiso calc R 1 H
H32C 0.3858 0.4316 0.0134 0.033 Uiso calc R 1 H
S4 0.05964(5) 0.86145(5) 0.13801(5) 0.02017(13) Uani d . 1 S
O41 0.17683(18) 0.87556(17) 0.01070(15) 0.0287(3) Uani d . 1 O
H41 0.155(4) 0.949(3) -0.018(3) 0.048(8) Uiso d . 1 H
O42 -0.10612(16) 0.88533(16) 0.08545(15) 0.0287(3) Uani d . 1 O
O43 0.0821(2) 0.71753(17) 0.16686(19) 0.0430(4) Uani d . 1 O
O44 0.10634(18) 0.97072(17) 0.25085(15) 0.0345(4) Uani d . 1 O

loop_
_atom_site_aniso_label
_atom_site_aniso_U_11
_atom_site_aniso_U_22
_atom_site_aniso_U_33
_atom_site_aniso_U_12
_atom_site_aniso_U_13
_atom_site_aniso_U_23
Cu1 0.00906(15) 0.01169(16) 0.01021(15) 0.00080(10) -0.00022(10) -0.00045(10)
O1 0.0125(6) 0.0149(6) 0.0165(6) 0.0012(4) 0.0002(4) -0.0040(5)
S1 0.0105(2) 0.0126(2) 0.0164(2) 0.00021(14) 0.00000(15) -0.00228(15)
C11 0.0171(9) 0.0189(9) 0.0287(10) 0.0054(7) -0.0032(7) 0.0013(7)
C12 0.0278(10) 0.0316(10) 0.0177(9) 0.0017(8) 0.0064(7) 0.0035(8)
O2 0.0242(7) 0.0175(6) 0.0158(6) -0.0008(5) 0.0036(5) 0.0047(5)
S2 0.0168(2) 0.0132(2) 0.0166(2) 0.00206(15) 0.00327(16) 0.00241(15)
C21 0.0338(11) 0.0258(10) 0.0166(9) -0.0026(8) -0.0065(8) 0.0038(7)
C22 0.0205(9) 0.0176(9) 0.0254(9) -0.0031(7) 0.0018(7) 0.0011(7)
O3 0.0132(6) 0.0161(6) 0.0143(6) -0.0042(4) -0.0016(4) -0.0005(5)
S3 0.0124(2) 0.0173(2) 0.0134(2) -0.00323(15) -0.00055(15) -0.00025(15)
C31 0.0298(10) 0.0158(9) 0.0233(9) 0.0000(7) -0.0062(8) -0.0023(7)
C32 0.0227(9) 0.0240(9) 0.0181(9) -0.0013(7) -0.0063(7) 0.0023(7)
S4 0.0203(2) 0.0204(2) 0.0192(2) 0.00024(17) 0.00047(17) 0.00015(17)
O41 0.0286(8) 0.0291(8) 0.0278(8) 0.0045(6) 0.0098(6) 0.0013(6)
O42 0.0194(7) 0.0357(8) 0.0318(8) -0.0081(6) -0.0048(6) 0.0084(6)
O43 0.0493(10) 0.0274(8) 0.0554(11) 0.0070(7) 0.0088(8) 0.0166(8)
O44 0.0322(8) 0.0422(9) 0.0247(7) 0.0013(7) -0.0048(6) -0.0119(6)

loop_
_atom_type_symbol
_atom_type_description
_atom_type_scat_dispersion_real
_atom_type_scat_dispersion_imag
_atom_type_scat_source
C C 0.0033 0.0016 'International Tables Vol C Tables 4.2.6.8 and 6.1.1.4'
H H 0.0000 0.0000 'International Tables Vol C Tables 4.2.6.8 and 6.1.1.4'
Cu Cu 0.3201 1.2651 'International Tables Vol C Tables 4.2.6.8 and 6.1.1.4'
O O 0.0106 0.0060 'International Tables Vol C Tables 4.2.6.8 and 6.1.1.4'
S S 0.1246 0.1234 'International Tables Vol C Tables 4.2.6.8 and 6.1.1.4'

loop_
_geom_angle_atom_site_label_1
_geom_angle_atom_site_label_2
_geom_angle_atom_site_label_3
_geom_angle_site_symmetry_1
_geom_angle_site_symmetry_3
_geom_angle
O1 Cu1 O1 2_666 . 180.000(12)
O1 Cu1 O3 2_666 2_666 90.47(5)
O1 Cu1 O3 . 2_666 89.53(5)
O1 Cu1 O3 2_666 . 89.53(5)
O1 Cu1 O3 . . 90.47(5)
O3 Cu1 O3 2_666 . 179.999(2)
O1 Cu1 O2 2_666 . 90.04(5)
O1 Cu1 O2 . . 89.96(5)
O3 Cu1 O2 2_666 . 93.33(4)
O3 Cu1 O2 . . 86.68(4)
O1 Cu1 O2 2_666 2_666 89.96(5)
O1 Cu1 O2 . 2_666 90.04(5)
O3 Cu1 O2 2_666 2_666 86.67(4)
O3 Cu1 O2 . 2_666 93.32(4)
O2 Cu1 O2 . 2_666 180.00(6)
S1 O1 Cu1 . . 118.12(7)
O1 S1 C11 . . 103.75(8)
O1 S1 C12 . . 104.66(8)
C11 S1 C12 . . 99.62(9)
S1 C11 H11A . . 109.5
S1 C11 H11B . . 109.5
H11A C11 H11B . . 109.5
S1 C11 H11C . . 109.5
H11A C11 H11C . . 109.5
H11B C11 H11C . . 109.5
S1 C12 H12A . . 109.5
S1 C12 H12B . . 109.5
H12A C12 H12B . . 109.5
S1 C12 H12C . . 109.5
H12A C12 H12C . . 109.5
H12B C12 H12C . . 109.5
S2 O2 Cu1 . . 115.27(7)
O2 S2 C21 . . 105.65(8)
O2 S2 C22 . . 105.63(8)
C21 S2 C22 . . 97.84(9)
S2 C21 H21A . . 109.5
S2 C21 H21B . . 109.5
H21A C21 H21B . . 109.5
S2 C21 H21C . . 109.5
H21A C21 H21C . . 109.5
H21B C21 H21C . . 109.5
S2 C22 H22A . . 109.5
S2 C22 H22B . . 109.5
H22A C22 H22B . . 109.5
S2 C22 H22C . . 109.5
H22A C22 H22C . . 109.5
H22B C22 H22C . . 109.5
S3 O3 Cu1 . . 117.93(7)
O3 S3 C31 . . 104.89(8)
O3 S3 C32 . . 103.75(8)
C31 S3 C32 . . 99.32(9)
S3 C31 H31A . . 109.5
S3 C31 H31B . . 109.5
H31A C31 H31B . . 109.5
S3 C31 H31C . . 109.5
H31A C31 H31C . . 109.5
H31B C31 H31C . . 109.5
S3 C32 H32A . . 109.5
S3 C32 H32B . . 109.5
H32A C32 H32B . . 109.5
S3 C32 H32C . . 109.5
H32A C32 H32C . . 109.5
H32B C32 H32C . . 109.5
O43 S4 O44 . . 115.16(11)
O43 S4 O42 . . 112.19(10)
O44 S4 O42 . . 111.48(9)
O43 S4 O41 . . 104.28(10)
O44 S4 O41 . . 107.20(9)
O42 S4 O41 . . 105.69(8)
S4 O41 H41 . . 107(2)

loop_
_geom_bond_atom_site_label_1
_geom_bond_atom_site_label_2
_geom_bond_site_symmetry_2
_geom_bond_distance
_geom_bond_publ_flag
Cu1 O1 2_666 1.9755(11) ?
Cu1 O1 . 1.9755(11) y
Cu1 O3 2_666 2.0223(11) ?
Cu1 O3 . 2.0223(11) y
Cu1 O2 . 2.3437(12) y
Cu1 O2 2_666 2.3437(12) ?
O1 S1 . 1.5418(12) ?
S1 C11 . 1.7821(18) ?
S1 C12 . 1.7858(19) ?
C11 H11A . 0.9800 ?
C11 H11B . 0.9800 ?
C11 H11C . 0.9800 ?
C12 H12A . 0.9800 ?
C12 H12B . 0.9800 ?
C12 H12C . 0.9800 ?
O2 S2 . 1.5216(12) ?
S2 C21 . 1.7913(19) ?
S2 C22 . 1.7938(18) ?
C21 H21A . 0.9800 ?
C21 H21B . 0.9800 ?
C21 H21C . 0.9800 ?
C22 H22A . 0.9800 ?
C22 H22B . 0.9800 ?
C22 H22C . 0.9800 ?
O3 S3 . 1.5425(11) ?
S3 C31 . 1.7877(19) ?
S3 C32 . 1.7873(18) ?
C31 H31A . 0.9800 ?
C31 H31B . 0.9800 ?
C31 H31C . 0.9800 ?
C32 H32A . 0.9800 ?
C32 H32B . 0.9800 ?
C32 H32C . 0.9800 ?
S4 O43 . 1.4379(16) y
S4 O44 . 1.4442(15) y
S4 O42 . 1.4791(14) y
S4 O41 . 1.5806(14) y
O41 H41 . 0.80(3) ?

loop_
_geom_hbond_atom_site_label_D
_geom_hbond_atom_site_label_H
_geom_hbond_atom_site_label_A
_geom_hbond_site_symmetry_A
_geom_hbond_distance_DH
_geom_hbond_distance_HA
_geom_hbond_distance_DA
_geom_hbond_angle_DHA
O41 H41 O42 2_575 0.80(3) 1.82(3) 2.620(2) 179(3)

loop_
_geom_torsion_atom_site_label_1
_geom_torsion_atom_site_label_2
_geom_torsion_atom_site_label_3
_geom_torsion_atom_site_label_4
_geom_torsion_site_symmetry_1
_geom_torsion
O3 Cu1 O1 S1 2_666 39.90(8)
O3 Cu1 O1 S1 . -140.10(8)
O2 Cu1 O1 S1 . 133.22(8)
O2 Cu1 O1 S1 2_666 -46.78(8)
Cu1 O1 S1 C11 . 146.80(9)
Cu1 O1 S1 C12 . -109.21(9)
O1 Cu1 O2 S2 2_666 126.38(8)
O1 Cu1 O2 S2 . -53.62(8)
O3 Cu1 O2 S2 2_666 35.91(8)
O3 Cu1 O2 S2 . -144.09(8)
Cu1 O2 S2 C21 . -94.42(9)
Cu1 O2 S2 C22 . 162.55(8)
O1 Cu1 O3 S3 2_666 132.99(8)
O1 Cu1 O3 S3 . -47.01(8)
O2 Cu1 O3 S3 . 42.92(8)
O2 Cu1 O3 S3 2_666 -137.08(8)
Cu1 O3 S3 C31 . -106.38(9)
Cu1 O3 S3 C32 . 149.87(8)
